data_4329044
loop_
_publ_author_name
'Zhou, Yu-Peng'
'Zhang, Mei'
'Li, Yu-Hao'
'Guan, Qi-Rui'
'Wang, Fang'
'Lin, Zhuo-Jia'
'Lam, Chi-Keung'
'Feng, Xiao-Long'
'Chao, Hsiu-Yi'

_publ_section_title
;
 Mononuclear Gold(I) Acetylide Complexes with Urea Group: Synthesis,
 Characterization, Photophysics, and Anion Sensing Properties
;
_journal_coden_ASTM INOCAJ
_journal_issue 9
_journal_name_full 'Inorganic Chemistry'
_journal_page_first 5099
_journal_page_last 5109
_journal_paper_doi 10.1021/ic202608r
_journal_volume 51
_journal_year 2012
_chemical_formula_sum 'C72 H64 Au2 N4 O8 P2'
_chemical_formula_weight 1569.14
_chemical_name_systematic
; 
 ? 
;
_space_group_IT_number 2
_symmetry_cell_setting triclinic
_symmetry_space_group_name_Hall '-P 1'
_symmetry_space_group_name_H-M 'P -1'
_atom_sites_solution_hydrogens geom
_atom_sites_solution_primary direct
_atom_sites_solution_secondary difmap
_audit_creation_method SHELXL-97
_cell_angle_alpha 101.74(3)
_cell_angle_beta 97.22(3)
_cell_angle_gamma 90.81(3)
_cell_formula_units_Z 2
_cell_length_a 11.878(2)
_cell_length_b 15.349(3)
_cell_length_c 20.733(4)
_cell_measurement_temperature 110(2)
_cell_volume 3668.5(13)
_computing_cell_refinement 'Bruker XSCANS'
_computing_data_collection 'Bruker XSCANS'
_computing_data_reduction 'Bruker SHELXTL'
_computing_molecular_graphics 'Bruker SHELXTL'
_computing_publication_material 'Bruker SHELXTL'
_computing_structure_refinement 'SHELXL-97 (Sheldrick, 1997)'
_computing_structure_solution 'SHELXS-97 (Sheldrick, 1990)'
_diffrn_ambient_temperature 110(2)
_diffrn_measured_fraction_theta_full 0.972
_diffrn_measured_fraction_theta_max 0.972
_diffrn_measurement_device_type 'Bruker P4'
_diffrn_measurement_method '\w scans'
_diffrn_radiation_monochromator graphite
_diffrn_radiation_source 'fine-focus sealed tube'
_diffrn_radiation_type MoK\a
_diffrn_radiation_wavelength 0.71073
_diffrn_reflns_av_R_equivalents 0.0392
_diffrn_reflns_av_sigmaI/netI 0.0660
_diffrn_reflns_limit_h_max 14
_diffrn_reflns_limit_h_min -14
_diffrn_reflns_limit_k_max 18
_diffrn_reflns_limit_k_min -18
_diffrn_reflns_limit_l_max 25
_diffrn_reflns_limit_l_min -25
_diffrn_reflns_number 27325
_diffrn_reflns_theta_full 26.00
_diffrn_reflns_theta_max 26.00
_diffrn_reflns_theta_min 1.51
_exptl_absorpt_coefficient_mu 4.090
_exptl_absorpt_correction_type none
_exptl_crystal_colour yellow
_exptl_crystal_density_diffrn 1.420
_exptl_crystal_description prism
_exptl_crystal_F_000 1552
_exptl_crystal_size_max 0.44
_exptl_crystal_size_mid 0.34
_exptl_crystal_size_min 0.31
_platon_squeeze_details
;
;
_refine_diff_density_max 2.616
_refine_diff_density_min -5.338
_refine_diff_density_rms 0.191
_refine_ls_extinction_method none
_refine_ls_goodness_of_fit_ref 1.050
_refine_ls_hydrogen_treatment constr
_refine_ls_matrix_type full
_refine_ls_number_parameters 847
_refine_ls_number_reflns 14026
_refine_ls_number_restraints 14
_refine_ls_restrained_S_all 1.050
_refine_ls_R_factor_all 0.0840
_refine_ls_R_factor_gt 0.0592
_refine_ls_shift/su_max 0.011
_refine_ls_shift/su_mean 0.000
_refine_ls_structure_factor_coef Fsqd
_refine_ls_weighting_details 'calc w=1/[\s^2^(Fo^2^)+(0.1111P)^2^+0.0000P] where P=(Fo^2^+2Fc^2^)/3'
_refine_ls_weighting_scheme calc
_refine_ls_wR_factor_gt 0.1596
_refine_ls_wR_factor_ref 0.1757
_reflns_number_gt 10063
_reflns_number_total 14026
_reflns_threshold_expression >2sigma(I)
_cod_data_source_file ic202608r_si_003.cif
_cod_data_source_block zhao40platon
_cod_original_cell_volume 3668.7(13)
_cod_database_code 4329044

loop_
_symmetry_equiv_pos_as_xyz
'x, y, z'
'-x, -y, -z'

loop_
_atom_site_label
_atom_site_type_symbol
_atom_site_fract_x
_atom_site_fract_y
_atom_site_fract_z
_atom_site_U_iso_or_equiv
_atom_site_adp_type
_atom_site_occupancy
_atom_site_symmetry_multiplicity
_atom_site_calc_flag
_atom_site_refinement_flags
_atom_site_disorder_group
Au1 Au 1.99044(2) 0.27009(2) 0.166496(14) 0.03093(11) Uani 1 1 d . .
Au2 Au 2.08639(3) 0.21268(2) 0.292229(16) 0.04998(14) Uani 1 1 d . .
P1 P 2.14913(16) 0.34058(14) 0.14693(10) 0.0324(5) Uani 1 1 d . .
P2 P 2.0454(2) 0.32460(16) 0.37500(11) 0.0469(6) Uani 1 1 d . .
O1 O 2.0315(10) 0.6797(6) 0.0610(5) 0.094(3) Uani 1 1 d . .
O2 O 2.4560(7) 0.4733(5) 0.4006(4) 0.078(2) Uani 1 1 d . .
O3 O 2.4182(9) 0.1016(7) -0.0322(6) 0.133(4) Uani 1 1 d U .
O4 O 1.9087(9) 0.6636(5) 0.2941(5) 0.087(3) Uani 1 1 d . .
O5 O 2.3915(9) 0.3656(8) 0.6166(7) 0.128(4) Uani 1 1 d . .
O6 O 1.6826(13) 0.2309(10) 0.5257(9) 0.186(6) Uani 1 1 d U .
O7 O 1.4481(17) 0.0989(15) 0.4190(10) 0.182(9) Uani 1 1 d . .
O8 O 2.3601(4) -0.3119(4) 0.0197(3) 0.0363(12) Uani 1 1 d . .
N1 N 1.3735(8) 0.1033(7) 0.3149(7) 0.094(4) Uani 1 1 d . .
H1A H 1.3092 0.0948 0.2898 0.113 Uiso 1 1 calc R .
N3 N 2.2423(7) -0.2209(5) -0.0294(3) 0.053(2) Uani 1 1 d . .
H3A H 2.2107 -0.2133 -0.0674 0.063 Uiso 1 1 calc R .
N4 N 2.3112(5) -0.3389(4) -0.0940(3) 0.0340(15) Uani 1 1 d . .
H4A H 2.2721 -0.3193 -0.1254 0.041 Uiso 1 1 calc R .
C1 C 1.8397(6) 0.2190(6) 0.1831(4) 0.0363(19) Uani 1 1 d . .
C2 C 1.7555(6) 0.1991(6) 0.2021(4) 0.0378(19) Uani 1 1 d . .
C3 C 1.374(2) 0.0950(15) 0.3804(17) 0.151(13) Uani 1 1 d . .
C5 C 2.1282(10) 0.1099(7) 0.2254(5) 0.058(3) Uani 1 1 d . .
C6 C 2.1483(9) 0.0461(7) 0.1849(5) 0.058(3) Uani 1 1 d . .
C7 C 2.3079(6) -0.2927(5) -0.0304(4) 0.0353(18) Uani 1 1 d . .
C11 C 2.1115(7) 0.4385(6) 0.1150(4) 0.041(2) Uani 1 1 d . .
C12 C 1.9983(8) 0.4594(6) 0.1029(4) 0.045(2) Uani 1 1 d . .
H12A H 1.9418 0.4191 0.1071 0.054 Uiso 1 1 calc R .
C13 C 1.9673(10) 0.5388(8) 0.0849(5) 0.062(3) Uani 1 1 d . .
H13A H 1.8911 0.5516 0.0776 0.074 Uiso 1 1 calc R .
C14 C 2.0489(13) 0.5975(7) 0.0778(5) 0.067(3) Uani 1 1 d . .
C15 C 2.1613(12) 0.5762(6) 0.0863(6) 0.070(3) Uani 1 1 d . .
H15A H 2.2164 0.6156 0.0793 0.084 Uiso 1 1 calc R .
C16 C 2.1940(8) 0.5002(6) 0.1045(5) 0.051(2) Uani 1 1 d . .
H16A H 2.2706 0.4880 0.1101 0.061 Uiso 1 1 calc R .
C17 C 1.9241(16) 0.7057(10) 0.0589(7) 0.108(6) Uani 1 1 d . .
H17A H 1.9198 0.7627 0.0466 0.163 Uiso 1 1 calc R .
H17B H 1.8997 0.7101 0.1018 0.163 Uiso 1 1 calc R .
H17C H 1.8758 0.6629 0.0267 0.163 Uiso 1 1 calc R .
C21 C 2.2493(6) 0.3814(5) 0.2210(4) 0.0339(17) Uani 1 1 d . .
C22 C 2.2326(7) 0.4620(6) 0.2640(5) 0.047(2) Uani 1 1 d . .
H22A H 2.1718 0.4963 0.2533 0.056 Uiso 1 1 calc R .
C23 C 2.3036(8) 0.4901(7) 0.3206(5) 0.058(3) Uani 1 1 d . .
H23A H 2.2930 0.5448 0.3477 0.070 Uiso 1 1 calc R .
C24 C 2.3916(7) 0.4396(6) 0.3392(5) 0.048(2) Uani 1 1 d . .
C25 C 2.4117(7) 0.3610(6) 0.2975(5) 0.045(2) Uani 1 1 d . .
H25A H 2.4728 0.3273 0.3086 0.054 Uiso 1 1 calc R .
C26 C 2.3390(7) 0.3330(5) 0.2386(4) 0.0392(19) Uani 1 1 d . .
H26A H 2.3520 0.2797 0.2104 0.047 Uiso 1 1 calc R .
C27 C 2.5542(11) 0.4320(9) 0.4177(8) 0.103(5) Uani 1 1 d . .
H27A H 2.5889 0.4617 0.4611 0.155 Uiso 1 1 calc R .
H27B H 2.6058 0.4347 0.3860 0.155 Uiso 1 1 calc R .
H27C H 2.5364 0.3709 0.4180 0.155 Uiso 1 1 calc R .
C31 C 2.2309(6) 0.2681(6) 0.0912(4) 0.039(2) Uani 1 1 d . .
C32 C 2.1989(7) 0.1780(6) 0.0731(5) 0.046(2) Uani 1 1 d . .
H32A H 2.1384 0.1554 0.0900 0.055 Uiso 1 1 calc R .
C33 C 2.2589(9) 0.1229(8) 0.0294(5) 0.066(3) Uani 1 1 d . .
H33A H 2.2341 0.0637 0.0140 0.080 Uiso 1 1 calc R .
C34 C 2.3513(9) 0.1522(7) 0.0089(5) 0.061(3) Uani 1 1 d . .
C35 C 2.3872(8) 0.2404(8) 0.0262(5) 0.063(3) Uani 1 1 d . .
H35A H 2.4500 0.2608 0.0101 0.076 Uiso 1 1 calc R .
C36 C 2.3261(7) 0.2984(7) 0.0688(5) 0.052(2) Uani 1 1 d . .
H36A H 2.3498 0.3580 0.0823 0.062 Uiso 1 1 calc R .
C37 C 2.3885(17) 0.0125(12) -0.0526(10) 0.155(6) Uani 1 1 d U .
H37A H 2.4412 -0.0159 -0.0809 0.233 Uiso 1 1 calc R .
H37B H 2.3133 0.0054 -0.0767 0.233 Uiso 1 1 calc R .
H37C H 2.3902 -0.0143 -0.0145 0.233 Uiso 1 1 calc R .
C41 C 2.0038(8) 0.4278(6) 0.3517(5) 0.048(2) Uani 1 1 d . .
C42 C 1.9172(10) 0.4275(7) 0.2987(5) 0.061(3) Uani 1 1 d . .
H42A H 1.8817 0.3733 0.2767 0.073 Uiso 1 1 calc R .
C43 C 1.8831(10) 0.5020(7) 0.2784(5) 0.061(3) Uani 1 1 d . .
H43A H 1.8236 0.4991 0.2442 0.073 Uiso 1 1 calc R .
C44 C 1.9374(10) 0.5827(8) 0.3087(6) 0.062(3) Uani 1 1 d . .
C45 C 2.0243(11) 0.5883(7) 0.3610(6) 0.067(3) Uani 1 1 d . .
H45A H 2.0599 0.6431 0.3814 0.081 Uiso 1 1 calc R .
C46 C 2.0586(9) 0.5096(7) 0.3831(5) 0.056(3) Uani 1 1 d . .
H46A H 2.1168 0.5124 0.4180 0.067 Uiso 1 1 calc R .
C47 C 1.8151(19) 0.6623(13) 0.2453(10) 0.146(8) Uani 1 1 d . .
H47A H 1.8035 0.7215 0.2382 0.218 Uiso 1 1 calc R .
H47B H 1.7486 0.6404 0.2598 0.218 Uiso 1 1 calc R .
H47C H 1.8293 0.6241 0.2046 0.218 Uiso 1 1 calc R .
C51 C 2.1583(8) 0.3462(6) 0.4415(4) 0.046(2) Uani 1 1 d . .
C52 C 2.2633(9) 0.3108(7) 0.4336(5) 0.060(3) Uani 1 1 d . .
H52A H 2.2776 0.2835 0.3912 0.072 Uiso 1 1 calc R .
C53 C 2.3498(9) 0.3149(8) 0.4878(6) 0.070(3) Uani 1 1 d . .
H53A H 2.4209 0.2926 0.4816 0.084 Uiso 1 1 calc R .
C54 C 2.3242(11) 0.3539(9) 0.5513(6) 0.077(4) Uani 1 1 d . .
C55 C 2.2222(11) 0.3952(9) 0.5594(5) 0.077(4) Uani 1 1 d . .
H55A H 2.2098 0.4261 0.6012 0.093 Uiso 1 1 calc R .
C56 C 2.1375(11) 0.3904(8) 0.5047(5) 0.066(3) Uani 1 1 d . .
H56A H 2.0682 0.4163 0.5104 0.080 Uiso 1 1 calc R .
C57 C 2.4676(16) 0.3183(8) 0.6013(7) 0.105(6) Uani 1 1 d . .
H57A H 2.5226 0.3197 0.6397 0.157 Uiso 1 1 calc R .
H57B H 2.5031 0.3391 0.5678 0.157 Uiso 1 1 calc R .
H57C H 2.4380 0.2584 0.5842 0.157 Uiso 1 1 calc R .
C61 C 1.9318(10) 0.2954(7) 0.4152(6) 0.068(3) Uani 1 1 d . .
C62 C 1.9175(11) 0.2078(8) 0.4248(7) 0.080(4) Uani 1 1 d . .
H62A H 1.9641 0.1644 0.4057 0.096 Uiso 1 1 calc R .
C63 C 1.8408(13) 0.1847(11) 0.4595(9) 0.104(5) Uani 1 1 d . .
H63A H 1.8366 0.1263 0.4654 0.125 Uiso 1 1 calc R .
C64 C 1.7695(14) 0.2429(12) 0.4862(8) 0.104(5) Uani 1 1 d . .
C65 C 1.7770(10) 0.3288(11) 0.4797(6) 0.086(4) Uani 1 1 d . .
H65A H 1.7292 0.3701 0.5000 0.103 Uiso 1 1 calc R .
C66 C 1.8568(9) 0.3556(8) 0.4424(6) 0.069(3) Uani 1 1 d . .
H66A H 1.8591 0.4138 0.4360 0.083 Uiso 1 1 calc R .
C67 C 1.675(2) 0.1448(16) 0.5407(14) 0.198(7) Uani 1 1 d U .
H67A H 1.6154 0.1423 0.5673 0.297 Uiso 1 1 calc R .
H67B H 1.7461 0.1330 0.5647 0.297 Uiso 1 1 calc R .
H67C H 1.6597 0.1009 0.5001 0.297 Uiso 1 1 calc R .
C71 C 1.6578(6) 0.1758(6) 0.2308(5) 0.040(2) Uani 1 1 d . .
C72 C 1.6671(8) 0.1749(8) 0.2968(5) 0.061(3) Uani 1 1 d . .
H72A H 1.7366 0.1914 0.3229 0.073 Uiso 1 1 calc R .
C73 C 1.5765(10) 0.1499(9) 0.3267(7) 0.082(4) Uani 1 1 d . .
H73A H 1.5844 0.1496 0.3718 0.098 Uiso 1 1 calc R .
C74 C 1.4709(8) 0.1248(7) 0.2850(7) 0.066(3) Uani 1 1 d . .
C75 C 1.4591(8) 0.1287(7) 0.2217(7) 0.067(3) Uani 1 1 d . .
H75A H 1.3882 0.1154 0.1966 0.080 Uiso 1 1 calc R .
C76 C 1.5506(7) 0.1523(6) 0.1912(5) 0.048(2) Uani 1 1 d . .
H76A H 1.5414 0.1525 0.1461 0.058 Uiso 1 1 calc R .
C81 C 1.2578(13) 0.0978(8) 0.4846(7) 0.080(4) Uani 0.50 1 d P 1
N2 N 1.2807(15) 0.0936(16) 0.4123(13) 0.081(7) Uani 0.50 1 d P 1
H2A H 1.2187 0.0893 0.3854 0.097 Uiso 0.50 1 calc PR 1
C82 C 1.1867(17) 0.1517(18) 0.5125(12) 0.064(6) Uani 0.50 1 d P 1
H82A H 1.1417 0.1831 0.4859 0.077 Uiso 0.50 1 calc PR 1
C83 C 1.173(2) 0.1661(16) 0.5789(18) 0.088(10) Uani 0.50 1 d P 1
H83A H 1.1157 0.2015 0.5953 0.106 Uiso 0.50 1 calc PR 1
C84 C 1.245(3) 0.127(2) 0.620(2) 0.118(14) Uani 0.50 1 d P 1
H84A H 1.2415 0.1368 0.6650 0.141 Uiso 0.50 1 calc PR 1
C85 C 1.323(4) 0.072(2) 0.5919(19) 0.126(14) Uani 0.50 1 d P 1
H85A H 1.3700 0.0428 0.6190 0.151 Uiso 0.50 1 calc PR 1
C86 C 1.335(2) 0.0595(14) 0.528(2) 0.091(10) Uani 0.50 1 d P 1
H86A H 1.3934 0.0256 0.5118 0.110 Uiso 0.50 1 calc PR 1
N2A N 1.2410(15) 0.0600(12) 0.3662(10) 0.055(4) Uani 0.50 1 d P 2
H2AA H 1.2043 0.0449 0.3269 0.067 Uiso 0.50 1 calc PR 2
C81A C 1.192(2) 0.0569(15) 0.4234(11) 0.069(6) Uani 0.50 1 d P 2
C82A C 1.0800(18) 0.0199(14) 0.4139(11) 0.061(6) Uani 0.50 1 d P 2
H82B H 1.0423 -0.0014 0.3713 0.073 Uiso 0.50 1 calc PR 2
C83A C 1.027(2) 0.0158(18) 0.4700(14) 0.076(7) Uani 0.50 1 d P 2
H83B H 0.9503 -0.0082 0.4636 0.092 Uiso 0.50 1 d PR 2
C84A C 1.073(3) 0.0502(18) 0.5318(17) 0.093(9) Uani 0.50 1 d P 2
H84B H 1.0394 0.0366 0.5685 0.112 Uiso 0.50 1 d PR 2
C85A C 1.180(2) 0.095(2) 0.5423(16) 0.094(10) Uani 0.50 1 d P 2
H85B H 1.2078 0.1254 0.5850 0.113 Uiso 0.50 1 d PR 2
C86A C 1.2578(13) 0.0978(8) 0.4846(7) 0.080(4) Uani 0.50 1 d P 2
H86B H 1.3316 0.1217 0.4900 0.096 Uiso 0.50 1 calc PR 2
C91 C 2.1714(8) -0.0244(6) 0.1307(4) 0.050(2) Uani 1 1 d . .
C92 C 2.2733(9) -0.0706(7) 0.1352(5) 0.070(4) Uani 1 1 d . .
H92A H 2.3247 -0.0570 0.1738 0.084 Uiso 1 1 calc R .
C93 C 2.2971(8) -0.1351(7) 0.0830(5) 0.064(3) Uani 1 1 d . .
H93A H 2.3653 -0.1640 0.0860 0.077 Uiso 1 1 calc R .
C94 C 2.2199(8) -0.1574(6) 0.0261(4) 0.050(2) Uani 1 1 d . .
C95 C 2.1192(8) -0.1147(6) 0.0224(4) 0.052(3) Uani 1 1 d . .
H95A H 2.0662 -0.1309 -0.0154 0.062 Uiso 1 1 calc R .
C96 C 2.0957(7) -0.0483(6) 0.0738(4) 0.049(2) Uani 1 1 d . .
H96A H 2.0277 -0.0194 0.0699 0.059 Uiso 1 1 calc R .
C101 C 2.3731(6) -0.4157(5) -0.1123(4) 0.0364(19) Uani 1 1 d . .
C102 C 2.3939(9) -0.4770(6) -0.0733(5) 0.056(3) Uani 1 1 d . .
H10A H 2.3686 -0.4682 -0.0319 0.067 Uiso 1 1 calc R .
C103 C 2.4531(10) -0.5529(7) -0.0957(6) 0.076(4) Uani 1 1 d . .
H10B H 2.4657 -0.5952 -0.0694 0.091 Uiso 1 1 calc R .
C104 C 2.4917(9) -0.5651(7) -0.1545(7) 0.071(4) Uani 1 1 d . .
H10C H 2.5310 -0.6159 -0.1688 0.085 Uiso 1 1 calc R .
C105 C 2.4743(9) -0.5042(7) -0.1937(7) 0.072(4) Uani 1 1 d . .
H10D H 2.5026 -0.5122 -0.2342 0.087 Uiso 1 1 calc R .
C106 C 2.4130(8) -0.4292(6) -0.1717(6) 0.054(3) Uani 1 1 d . .
H10E H 2.3993 -0.3877 -0.1985 0.064 Uiso 1 1 calc R .

loop_
_atom_site_aniso_label
_atom_site_aniso_U_11
_atom_site_aniso_U_22
_atom_site_aniso_U_33
_atom_site_aniso_U_23
_atom_site_aniso_U_13
_atom_site_aniso_U_12
Au1 0.02375(16) 0.03515(19) 0.02957(18) -0.00071(13) -0.00103(11) 0.00258(12)
Au2 0.0784(3) 0.0365(2) 0.02796(19) -0.00612(14) -0.00127(17) 0.02150(18)
P1 0.0215(9) 0.0387(11) 0.0321(11) -0.0017(9) -0.0003(8) 0.0011(8)
P2 0.0664(16) 0.0371(12) 0.0311(11) -0.0060(10) 0.0039(11) 0.0074(11)
O1 0.112(8) 0.091(7) 0.078(6) 0.025(5) -0.005(6) 0.014(6)
O2 0.075(5) 0.066(5) 0.073(5) 0.005(4) -0.047(4) -0.022(4)
O3 0.117(7) 0.113(8) 0.147(9) -0.061(7) 0.079(7) 0.014(6)
O4 0.127(8) 0.062(5) 0.087(6) 0.034(5) 0.033(6) 0.023(5)
O5 0.078(7) 0.096(8) 0.209(14) 0.026(8) 0.029(8) -0.018(6)
O6 0.164(11) 0.179(13) 0.273(17) 0.131(12) 0.113(11) 0.030(10)
O7 0.181(18) 0.232(19) 0.207(18) 0.159(15) 0.117(15) 0.072(15)
O8 0.035(3) 0.037(3) 0.037(3) 0.006(2) 0.003(2) 0.013(2)
N1 0.054(6) 0.068(7) 0.176(13) 0.050(8) 0.035(7) 0.010(5)
N3 0.068(5) 0.044(4) 0.032(4) -0.012(3) -0.018(3) 0.039(4)
N4 0.040(4) 0.030(3) 0.029(3) 0.002(3) -0.004(3) 0.009(3)
C1 0.025(4) 0.048(5) 0.027(4) -0.006(4) -0.011(3) 0.015(3)
C2 0.022(4) 0.045(5) 0.045(5) 0.006(4) 0.002(3) -0.002(3)
C3 0.17(2) 0.105(14) 0.25(3) 0.12(2) 0.16(2) 0.082(16)
C5 0.086(7) 0.048(6) 0.035(5) 0.000(4) -0.004(5) 0.038(5)
C6 0.061(6) 0.059(6) 0.043(5) -0.001(5) -0.011(4) 0.029(5)
C7 0.027(4) 0.035(4) 0.040(5) 0.000(4) 0.005(3) 0.001(3)
C11 0.039(4) 0.052(5) 0.029(4) 0.004(4) 0.005(3) 0.006(4)
C12 0.045(5) 0.054(6) 0.036(5) 0.012(4) -0.001(4) 0.006(4)
C13 0.062(6) 0.072(7) 0.051(6) 0.019(5) -0.008(5) 0.025(6)
C14 0.115(10) 0.045(6) 0.049(6) 0.025(5) 0.012(6) 0.013(7)
C15 0.113(10) 0.030(5) 0.078(8) 0.026(5) 0.036(7) -0.014(6)
C16 0.053(6) 0.046(6) 0.056(6) 0.005(5) 0.018(5) -0.002(4)
C17 0.171(18) 0.089(11) 0.070(9) 0.044(8) -0.009(10) -0.023(11)
C21 0.029(4) 0.036(4) 0.032(4) 0.002(3) -0.003(3) -0.001(3)
C22 0.035(4) 0.046(5) 0.051(5) -0.004(4) -0.006(4) 0.004(4)
C23 0.053(6) 0.047(6) 0.056(6) -0.014(5) -0.019(5) -0.001(4)
C24 0.037(5) 0.046(5) 0.053(6) 0.003(4) -0.012(4) -0.017(4)
C25 0.030(4) 0.043(5) 0.057(6) 0.012(4) -0.014(4) -0.005(4)
C26 0.040(5) 0.026(4) 0.047(5) -0.001(4) 0.003(4) 0.003(3)
C27 0.072(8) 0.082(9) 0.144(13) 0.040(9) -0.058(9) -0.018(7)
C31 0.018(3) 0.062(6) 0.030(4) -0.007(4) 0.001(3) 0.007(4)
C32 0.027(4) 0.048(5) 0.054(6) -0.006(4) 0.004(4) 0.000(4)
C33 0.059(6) 0.061(7) 0.066(7) -0.021(5) 0.019(5) -0.005(5)
C34 0.050(6) 0.060(7) 0.065(7) -0.013(5) 0.023(5) 0.004(5)
C35 0.040(5) 0.090(8) 0.058(6) 0.001(6) 0.020(5) 0.016(5)
C36 0.038(5) 0.058(6) 0.051(6) -0.006(5) 0.007(4) -0.008(4)
C37 0.147(10) 0.129(9) 0.166(11) -0.065(9) 0.090(9) 0.014(9)
C41 0.065(6) 0.035(5) 0.044(5) -0.003(4) 0.020(5) 0.013(4)
C42 0.094(8) 0.050(6) 0.034(5) -0.004(4) 0.009(5) 0.029(6)
C43 0.090(8) 0.056(6) 0.035(5) -0.001(5) 0.015(5) 0.020(6)
C44 0.064(7) 0.069(7) 0.060(7) 0.023(6) 0.013(5) 0.010(6)
C45 0.089(8) 0.036(5) 0.077(8) 0.000(5) 0.029(7) 0.007(5)
C46 0.079(7) 0.049(6) 0.038(5) -0.001(4) 0.013(5) 0.002(5)
C47 0.21(2) 0.136(16) 0.120(15) 0.069(13) 0.041(15) 0.069(15)
C51 0.065(6) 0.035(5) 0.037(5) 0.008(4) 0.007(4) -0.003(4)
C52 0.070(7) 0.054(6) 0.059(6) 0.014(5) 0.012(5) -0.016(5)
C53 0.052(6) 0.094(9) 0.069(8) 0.038(7) -0.001(5) -0.019(6)
C54 0.073(8) 0.108(10) 0.050(7) 0.039(7) -0.020(6) -0.054(8)
C55 0.075(8) 0.118(11) 0.034(5) 0.011(6) 0.001(5) -0.035(8)
C56 0.085(8) 0.069(7) 0.040(6) 0.000(5) 0.009(5) -0.005(6)
C57 0.176(16) 0.051(8) 0.099(11) 0.005(7) 0.077(11) 0.012(9)
C61 0.087(8) 0.045(6) 0.062(7) -0.004(5) -0.003(6) 0.003(6)
C62 0.073(8) 0.066(8) 0.104(10) 0.032(7) 0.000(7) -0.007(6)
C63 0.079(10) 0.090(11) 0.161(16) 0.065(11) 0.018(10) 0.014(8)
C64 0.094(11) 0.121(14) 0.120(13) 0.070(11) 0.027(10) -0.010(10)
C65 0.062(7) 0.133(13) 0.068(8) 0.026(8) 0.014(6) 0.038(8)
C66 0.063(7) 0.063(7) 0.068(7) -0.011(6) -0.007(6) 0.016(6)
C67 0.177(12) 0.190(14) 0.287(18) 0.138(13) 0.112(13) 0.021(12)
C71 0.025(4) 0.042(5) 0.057(5) 0.018(4) 0.005(4) 0.011(3)
C72 0.032(5) 0.088(8) 0.066(7) 0.029(6) 0.000(4) -0.008(5)
C73 0.060(7) 0.109(11) 0.092(9) 0.045(8) 0.031(7) -0.002(7)
C74 0.027(5) 0.060(7) 0.123(11) 0.043(7) 0.019(6) 0.000(4)
C75 0.033(5) 0.049(6) 0.125(11) 0.039(7) 0.003(6) 0.002(4)
C76 0.034(4) 0.041(5) 0.066(6) 0.012(4) -0.007(4) 0.003(4)
C81 0.097(10) 0.058(7) 0.090(10) 0.036(7) -0.005(8) -0.007(7)
N2 0.036(10) 0.116(19) 0.096(17) 0.024(15) 0.028(11) -0.025(11)
C82 0.034(10) 0.090(17) 0.080(16) 0.042(15) 0.017(10) -0.015(11)
C83 0.076(17) 0.037(12) 0.17(3) 0.024(17) 0.065(19) 0.008(12)
C84 0.09(2) 0.08(2) 0.22(4) 0.07(3) 0.07(3) 0.024(17)
C85 0.21(4) 0.08(2) 0.12(3) 0.06(2) 0.07(3) 0.01(2)
C86 0.051(13) 0.027(11) 0.20(3) 0.027(16) 0.023(17) 0.009(9)
N2A 0.058(11) 0.057(11) 0.057(11) 0.025(9) 0.009(9) -0.021(9)
C81A 0.073(15) 0.064(14) 0.062(14) 0.012(11) -0.022(12) -0.003(12)
C82A 0.063(13) 0.061(13) 0.059(13) 0.025(11) -0.011(10) -0.022(10)
C83A 0.058(14) 0.096(19) 0.091(19) 0.057(17) 0.011(13) 0.000(13)
C84A 0.11(2) 0.072(17) 0.11(2) 0.027(16) 0.039(19) -0.029(16)
C85A 0.070(17) 0.14(3) 0.08(2) 0.05(2) 0.012(15) -0.041(19)
C86A 0.097(10) 0.058(7) 0.090(10) 0.036(7) -0.005(8) -0.007(7)
C91 0.061(6) 0.042(5) 0.037(5) -0.011(4) -0.010(4) 0.026(4)
C92 0.077(7) 0.066(7) 0.046(6) -0.018(5) -0.029(5) 0.038(6)
C93 0.055(6) 0.065(7) 0.050(6) -0.020(5) -0.024(5) 0.037(5)
C94 0.053(5) 0.051(6) 0.036(5) -0.007(4) -0.006(4) 0.024(4)
C95 0.046(5) 0.057(6) 0.038(5) -0.010(4) -0.020(4) 0.023(4)
C96 0.041(5) 0.051(6) 0.047(5) -0.005(4) -0.007(4) 0.025(4)
C101 0.020(4) 0.035(4) 0.049(5) 0.004(4) -0.004(3) -0.001(3)
C102 0.068(7) 0.047(6) 0.043(5) -0.001(4) -0.013(5) 0.017(5)
C103 0.077(8) 0.053(7) 0.083(9) -0.005(6) -0.020(7) 0.033(6)
C104 0.047(6) 0.042(6) 0.107(10) -0.017(6) -0.005(6) 0.020(5)
C105 0.065(7) 0.041(6) 0.109(10) -0.011(6) 0.049(7) 0.012(5)
C106 0.049(5) 0.035(5) 0.081(7) 0.011(5) 0.025(5) 0.006(4)

loop_
_atom_type_symbol
_atom_type_description
_atom_type_scat_dispersion_real
_atom_type_scat_dispersion_imag
_atom_type_scat_source
C C 0.0033 0.0016 'International Tables Vol C Tables 4.2.6.8 and 6.1.1.4'
H H 0.0000 0.0000 'International Tables Vol C Tables 4.2.6.8 and 6.1.1.4'
N N 0.0061 0.0033 'International Tables Vol C Tables 4.2.6.8 and 6.1.1.4'
O O 0.0106 0.0060 'International Tables Vol C Tables 4.2.6.8 and 6.1.1.4'
P P 0.1023 0.0942 'International Tables Vol C Tables 4.2.6.8 and 6.1.1.4'
Au Au -2.0133 8.8022 'International Tables Vol C Tables 4.2.6.8 and 6.1.1.4'

loop_
_geom_angle_atom_site_label_1
_geom_angle_atom_site_label_2
_geom_angle_atom_site_label_3
_geom_angle
_geom_angle_site_symmetry_1
_geom_angle_site_symmetry_3
C1 Au1 P1 173.9(2) . .
C1 Au1 Au2 84.8(2) . .
P1 Au1 Au2 98.90(6) . .
C5 Au2 P2 175.4(3) . .
C5 Au2 Au1 80.4(3) . .
P2 Au2 Au1 104.21(7) . .
C11 P1 C21 104.7(4) . .
C11 P1 C31 110.5(4) . .
C21 P1 C31 104.5(4) . .
C11 P1 Au1 110.3(3) . .
C21 P1 Au1 113.8(3) . .
C31 P1 Au1 112.7(3) . .
C61 P2 C51 101.6(5) . .
C61 P2 C41 103.8(5) . .
C51 P2 C41 109.7(4) . .
C61 P2 Au2 112.7(4) . .
C51 P2 Au2 111.1(3) . .
C41 P2 Au2 116.7(3) . .
C17 O1 C14 115.1(12) . .
C27 O2 C24 118.6(10) . .
C34 O3 C37 117.0(11) . .
C44 O4 C47 116.1(12) . .
C57 O5 C54 98.4(15) . .
C67 O6 C64 114.7(16) . .
C3 N1 C74 125.9(16) . .
C3 N1 C5 118.1(13) . 1_455
C74 N1 C5 115.0(9) . 1_455
C3 N1 Au2 98.4(10) . 1_455
C74 N1 Au2 123.6(7) . 1_455
C5 N1 Au2 31.20(18) 1_455 1_455
C7 N3 C94 127.9(7) . .
C7 N3 C1 105.2(5) . 2_955
C94 N3 C1 126.8(5) . 2_955
C7 N3 Au1 109.6(5) . 2_955
C94 N3 Au1 115.2(5) . 2_955
C1 N3 Au1 33.77(16) 2_955 2_955
C7 N4 C101 125.7(7) . .
C7 N4 C1 102.7(5) . 2_955
C101 N4 C1 131.5(5) . 2_955
C7 N4 C2 108.9(5) . 2_955
C101 N4 C2 121.0(5) . 2_955
C1 N4 C2 20.03(19) 2_955 2_955
C7 N4 Au1 95.7(4) . 2_955
C101 N4 Au1 131.5(5) . 2_955
C1 N4 Au1 31.05(16) 2_955 2_955
C2 N4 Au1 50.86(15) 2_955 2_955
C2 C1 Au1 169.4(7) . .
C1 C2 C71 175.1(9) . .
O7 C3 N2 106(3) . .
O7 C3 N1 128(2) . .
N2 C3 N1 126(3) . .
O7 C3 N2A 139(2) . .
N2 C3 N2A 39.3(13) . .
N1 C3 N2A 92(2) . .
C6 C5 Au2 176.8(11) . .
C5 C6 C91 173.6(11) . .
O8 C7 N3 123.9(7) . .
O8 C7 N4 124.7(7) . .
N3 C7 N4 111.4(7) . .
C12 C11 C16 116.7(9) . .
C12 C11 P1 120.6(7) . .
C16 C11 P1 122.6(7) . .
C13 C12 C11 121.8(9) . .
C14 C13 C12 119.6(10) . .
C13 C14 C15 119.6(9) . .
C13 C14 O1 126.3(12) . .
C15 C14 O1 114.1(11) . .
C16 C15 C14 122.1(10) . .
C15 C16 C11 120.1(10) . .
C26 C21 C22 117.9(7) . .
C26 C21 P1 121.4(6) . .
C22 C21 P1 120.6(6) . .
C23 C22 C21 120.6(8) . .
C22 C23 C24 121.3(9) . .
C23 C24 C25 119.5(8) . .
C23 C24 O2 116.1(9) . .
C25 C24 O2 124.4(9) . .
C24 C25 C26 118.9(8) . .
C21 C26 C25 121.8(8) . .
C36 C31 C32 119.2(8) . .
C36 C31 P1 122.6(7) . .
C32 C31 P1 118.2(6) . .
C33 C32 C31 118.5(9) . .
C34 C33 C32 121.8(10) . .
C33 C34 O3 125.6(11) . .
C33 C34 C35 121.6(9) . .
O3 C34 C35 112.7(10) . .
C34 C35 C36 117.8(9) . .
C31 C36 C35 120.9(9) . .
C46 C41 C42 117.8(9) . .
C46 C41 P2 122.0(8) . .
C42 C41 P2 120.2(7) . .
C43 C42 C41 123.1(10) . .
C42 C43 C44 119.5(11) . .
O4 C44 C43 125.2(11) . .
O4 C44 C45 113.9(11) . .
C43 C44 C45 120.8(10) . .
C44 C45 C46 119.5(10) . .
C41 C46 C45 119.3(10) . .
C52 C51 C56 119.4(10) . .
C52 C51 P2 120.5(7) . .
C56 C51 P2 119.7(8) . .
C51 C52 C53 122.1(10) . .
C54 C53 C52 117.5(11) . .
C55 C54 C53 120.9(10) . .
C55 C54 O5 107.9(12) . .
C53 C54 O5 131.2(13) . .
C55 C54 C57 143.4(10) . .
C53 C54 C57 95.7(10) . .
O5 C54 C57 36.0(6) . .
C54 C55 C56 120.3(11) . .
C51 C56 C55 119.5(11) . .
O5 C57 C54 45.6(11) . .
C66 C61 C62 115.7(12) . .
C66 C61 P2 123.6(9) . .
C62 C61 P2 120.5(9) . .
C63 C62 C61 122.8(14) . .
C62 C63 C64 121.4(14) . .
C63 C64 C65 119.9(14) . .
C63 C64 O6 129.5(16) . .
C65 C64 O6 110.5(16) . .
C64 C65 C66 120.2(13) . .
C61 C66 C65 119.8(12) . .
C72 C71 C76 118.6(8) . .
C72 C71 C2 120.1(8) . .
C76 C71 C2 121.2(8) . .
C71 C72 C73 122.5(10) . .
C72 C73 C74 117.3(11) . .
C75 C74 C73 121.0(9) . .
C75 C74 N1 119.9(11) . .
C73 C74 N1 118.8(12) . .
C74 C75 C76 121.8(10) . .
C75 C76 C71 118.7(10) . .
C82 C81 C86 116(2) . .
C82 C81 N2 122.4(17) . .
C86 C81 N2 120(2) . .
C3 N2 C81 136(2) . .
C3 N2 Au2 95.2(16) . 1_455
C81 N2 Au2 121.3(11) . 1_455
C81 C82 C83 125(2) . .
C84 C83 C82 118(3) . .
C85 C84 C83 118(4) . .
C86 C85 C84 123(4) . .
C85 C86 C81 120(3) . .
C81A N2A C3 114.3(19) . .
C81A N2A C5 129.7(14) . 1_455
C3 N2A C5 108.0(12) . 1_455
C81A N2A Au2 105.0(13) . 1_455
C3 N2A Au2 107.8(10) . 1_455
C5 N2A Au2 34.0(2) 1_455 1_455
N2A C81A C82A 116.6(19) . .
C83A C82A C81A 119(2) . .
C84A C83A C82A 124(2) . .
C84A C83A C84A 112(2) . 2_756
C82A C83A C84A 123(3) . 2_756
C84A C83A C83A 62(2) . 2_756
C82A C83A C83A 165(3) . 2_756
C84A C83A C83A 49.6(17) 2_756 2_756
C83A C84A C85A 119(3) . .
C83A C84A C83A 68(2) . 2_756
C85A C84A C83A 165(3) . 2_756
C96 C91 C92 118.1(7) . .
C96 C91 C6 121.3(8) . .
C92 C91 C6 120.6(8) . .
C93 C92 C91 120.6(8) . .
C92 C93 C94 120.1(8) . .
C95 C94 C93 119.5(8) . .
C95 C94 N3 118.5(7) . .
C93 C94 N3 122.0(8) . .
C94 C95 C96 121.0(8) . .
C91 C96 C95 120.8(8) . .
C106 C101 C102 118.8(8) . .
C106 C101 N4 118.0(8) . .
C102 C101 N4 123.2(8) . .
C101 C102 C103 120.0(10) . .
C104 C103 C102 120.4(11) . .
C103 C104 C105 120.8(10) . .
C104 C105 C106 118.6(11) . .
C101 C106 C105 121.4(10) . .

loop_
_geom_bond_atom_site_label_1
_geom_bond_atom_site_label_2
_geom_bond_distance
_geom_bond_site_symmetry_2
Au1 C1 2.041(9) .
Au1 P1 2.281(2) .
Au1 Au2 3.0145(9) .
Au2 C5 1.990(9) .
Au2 P2 2.273(2) .
P1 C11 1.802(9) .
P1 C21 1.814(8) .
P1 C31 1.819(8) .
P2 C61 1.771(13) .
P2 C51 1.773(10) .
P2 C41 1.806(10) .
O1 C17 1.341(18) .
O1 C14 1.387(13) .
O2 C27 1.377(13) .
O2 C24 1.396(10) .
O3 C34 1.371(11) .
O3 C37 1.374(19) .
O4 C44 1.374(13) .
O4 C47 1.40(2) .
O5 C57 1.201(15) .
O5 C54 1.460(16) .
O6 C67 1.42(2) .
O6 C64 1.428(18) .
O7 C3 1.10(3) .
O8 C7 1.231(9) .
N1 C3 1.39(3) .
N1 C74 1.443(14) .
N1 C5 3.266(16) 1_455
N1 Au2 3.841(10) 1_455
N3 C7 1.357(10) .
N3 C94 1.405(10) .
N3 C1 3.219(10) 2_955
N3 Au1 3.658(7) 2_955
N4 C7 1.369(10) .
N4 C101 1.411(10) .
N4 C1 3.265(10) 2_955
N4 C2 3.437(11) 2_955
N4 Au1 3.951(6) 2_955
C1 C2 1.178(11) .
C2 C71 1.441(11) .
C3 N2 1.37(3) .
C3 N2A 1.64(3) .
C5 C6 1.202(12) .
C6 C91 1.449(12) .
C11 C12 1.391(12) .
C11 C16 1.420(13) .
C12 C13 1.386(13) .
C13 C14 1.355(16) .
C14 C15 1.378(17) .
C15 C16 1.344(14) .
C21 C26 1.362(11) .
C21 C22 1.403(12) .
C22 C23 1.345(12) .
C23 C24 1.374(13) .
C24 C25 1.376(13) .
C25 C26 1.391(11) .
C31 C36 1.383(12) .
C31 C32 1.392(12) .
C32 C33 1.383(12) .
C33 C34 1.330(14) .
C34 C35 1.374(15) .
C35 C36 1.400(13) .
C41 C46 1.400(13) .
C41 C42 1.406(14) .
C42 C43 1.348(14) .
C43 C44 1.379(15) .
C44 C45 1.388(16) .
C45 C46 1.425(15) .
C51 C52 1.383(14) .
C51 C56 1.400(13) .
C52 C53 1.416(14) .
C53 C54 1.403(17) .
C54 C55 1.388(18) .
C54 C57 2.02(2) .
C55 C56 1.408(15) .
C61 C66 1.379(15) .
C61 C62 1.410(15) .
C62 C63 1.316(18) .
C63 C64 1.33(2) .
C64 C65 1.36(2) .
C65 C66 1.403(17) .
C71 C72 1.362(13) .
C71 C76 1.425(11) .
C72 C73 1.392(14) .
C73 C74 1.431(16) .
C74 C75 1.315(16) .
C75 C76 1.402(14) .
C81 C82 1.30(3) .
C81 C86 1.42(3) .
C81 N2 1.54(3) .
N2 Au2 3.92(2) 1_455
C82 C83 1.38(4) .
C83 C84 1.36(5) .
C84 C85 1.35(4) .
C85 C86 1.32(4) .
N2A C81A 1.40(3) .
N2A C5 3.29(2) 1_455
N2A Au2 3.477(19) 1_455
C81A C82A 1.41(3) .
C82A C83A 1.40(3) .
C83A C84A 1.33(4) .
C83A C84A 1.54(3) 2_756
C83A C83A 1.62(5) 2_756
C84A C85A 1.41(4) .
C84A C83A 1.54(3) 2_756
C91 C96 1.372(11) .
C91 C92 1.414(12) .
C92 C93 1.371(12) .
C93 C94 1.380(12) .
C94 C95 1.373(11) .
C95 C96 1.375(12) .
C101 C106 1.353(13) .
C101 C102 1.366(13) .
C102 C103 1.397(14) .
C103 C104 1.335(16) .
C104 C105 1.361(17) .
C105 C106 1.399(13) .

loop_
_platon_squeeze_void_nr
_platon_squeeze_void_average_x
_platon_squeeze_void_average_y
_platon_squeeze_void_average_z
_platon_squeeze_void_volume
_platon_squeeze_void_count_electrons
_platon_squeeze_void_content
1 0.011 0.157 0.766 314 107 ' '
2 -0.012 0.843 0.234 314 107 ' '
